data_7058663
loop_
_publ_author_name
'Kobra, Khadijatul'
'Li, Yuxuan'
'Sachdeva, Rakesh'
'McMillen, Colin D.'
'Pennington, William T.'

_publ_section_title
;
 New polymorphism and structural sensitivity in triphenylmethylphosphonium
 trihalide salts
;
_journal_issue 32
_journal_name_full 'New Journal of Chemistry'
_journal_page_first 12702
_journal_paper_doi 10.1039/C9NJ01846H
_journal_volume 43
_journal_year 2019
_chemical_formula_sum 'C19 H18 Br2.14 I0.86 P'
_chemical_formula_weight 557.56
_space_group_crystal_system monoclinic
_space_group_IT_number 14
_space_group_name_Hall '-P 2yn'
_space_group_name_H-M_alt 'P 1 21/n 1'
_symmetry_space_group_name_Hall '-P 2yn'
_symmetry_space_group_name_H-M 'P 1 21/n 1'
_atom_sites_solution_hydrogens geom
_atom_sites_solution_primary dual
_atom_sites_solution_secondary difmap
_audit_creation_method SHELXL-2016/6
_audit_update_record
;
2019-04-09 deposited with the CCDC.    2019-07-15 downloaded from the CCDC.
;
_cell_angle_alpha 90
_cell_angle_beta 101.654(2)
_cell_angle_gamma 90
_cell_formula_units_Z 4
_cell_length_a 10.8305(8)
_cell_length_b 15.5357(12)
_cell_length_c 12.3762(9)
_cell_measurement_reflns_used 9923
_cell_measurement_temperature 150(2)
_cell_measurement_theta_max 26.42
_cell_measurement_theta_min 3.11
_cell_volume 2039.5(3)
_computing_cell_refinement 'Bruker SAINT'
_computing_data_collection 'Bruker APEX3'
_computing_data_reduction 'Bruker SAINT'
_computing_molecular_graphics 'Bruker SHELXTL'
_computing_publication_material 'Bruker SHELXTL'
_computing_structure_refinement 'SHELXL-2016/6 (Sheldrick, 2016)'
_computing_structure_solution 'SHELXT 2014/5 (Sheldrick, 2014)'
_diffrn_ambient_temperature 150(2)
_diffrn_measured_fraction_theta_full 0.996
_diffrn_measured_fraction_theta_max 0.996
_diffrn_measurement_device_type 'Bruker D8 Quest Photon 100'
_diffrn_measurement_method '\f and \w scans'
_diffrn_radiation_type MoK\a
_diffrn_radiation_wavelength 0.71073
_diffrn_reflns_av_R_equivalents 0.0403
_diffrn_reflns_av_unetI/netI 0.0278
_diffrn_reflns_Laue_measured_fraction_full 0.996
_diffrn_reflns_Laue_measured_fraction_max 0.996
_diffrn_reflns_limit_h_max 13
_diffrn_reflns_limit_h_min -13
_diffrn_reflns_limit_k_max 18
_diffrn_reflns_limit_k_min -18
_diffrn_reflns_limit_l_max 14
_diffrn_reflns_limit_l_min -14
_diffrn_reflns_number 24244
_diffrn_reflns_point_group_measured_fraction_full 0.996
_diffrn_reflns_point_group_measured_fraction_max 0.996
_diffrn_reflns_theta_full 25.242
_diffrn_reflns_theta_max 25.485
_diffrn_reflns_theta_min 3.609
_diffrn_source 'fine focus sealed tube'
_exptl_absorpt_coefficient_mu 5.625
_exptl_absorpt_correction_T_max 1.0000
_exptl_absorpt_correction_T_min 0.8302
_exptl_absorpt_correction_type multi-scan
_exptl_absorpt_process_details 'Bruker, SADABS'
_exptl_crystal_colour orange
_exptl_crystal_density_diffrn 1.816
_exptl_crystal_description tabular
_exptl_crystal_F_000 1070
_exptl_crystal_size_max 0.147
_exptl_crystal_size_mid 0.129
_exptl_crystal_size_min 0.042
_refine_diff_density_max 1.011
_refine_diff_density_min -1.085
_refine_diff_density_rms 0.097
_refine_ls_extinction_method none
_refine_ls_goodness_of_fit_ref 1.033
_refine_ls_hydrogen_treatment constr
_refine_ls_matrix_type full
_refine_ls_number_parameters 211
_refine_ls_number_reflns 3771
_refine_ls_number_restraints 0
_refine_ls_restrained_S_all 1.033
_refine_ls_R_factor_all 0.0410
_refine_ls_R_factor_gt 0.0288
_refine_ls_shift/su_max 0.001
_refine_ls_shift/su_mean 0.000
_refine_ls_structure_factor_coef Fsqd
_refine_ls_weighting_details 'w=1/[\s^2^(Fo^2^)+(0.0236P)^2^+3.9568P] where P=(Fo^2^+2Fc^2^)/3'
_refine_ls_weighting_scheme calc
_refine_ls_wR_factor_gt 0.0586
_refine_ls_wR_factor_ref 0.0638
_reflns_Friedel_coverage 0.000
_reflns_number_gt 3092
_reflns_number_total 3771
_reflns_threshold_expression 'I > 2\s(I)'
_cod_data_source_file c9nj01846h2.cif
_cod_data_source_block 8
_cod_depositor_comments 'Adding full bibliography for 7058659--7058663.cif.'
_cod_database_code 7058663
_shelx_shelxl_version_number 2016/6
_shelx_space_group_comment
;
The symmetry employed for this shelxl refinement is uniquely defined
by the following loop, which should always be used as a source of
symmetry information in preference to the above space-group names.
They are only intended as comments.
;
_shelx_estimated_absorpt_t_min 0.492
_shelx_estimated_absorpt_t_max 0.798

loop_
_space_group_symop_operation_xyz
'x, y, z'
'-x+1/2, y+1/2, -z+1/2'
'-x, -y, -z'
'x-1/2, -y-1/2, z-1/2'

loop_
_atom_site_label
_atom_site_type_symbol
_atom_site_fract_x
_atom_site_fract_y
_atom_site_fract_z
_atom_site_U_iso_or_equiv
_atom_site_adp_type
_atom_site_occupancy
_atom_site_site_symmetry_order
_atom_site_calc_flag
_atom_site_refinement_flags_posn
_atom_site_refinement_flags_adp
_atom_site_refinement_flags_occupancy
I1 I 0.34527(2) 0.24253(2) 0.55699(2) 0.02490(10) Uani 0.864(5) 1 d . . P
Br1 Br 0.34527(2) 0.24253(2) 0.55699(2) 0.02490(10) Uani 0.136(5) 1 d . . P
Br2 Br 0.18976(5) 0.37973(3) 0.53808(5) 0.05912(18) Uani 1 1 d . . .
Br3 Br 0.50088(4) 0.10468(3) 0.57726(3) 0.03107(13) Uani 1 1 d . . .
P1 P 0.23249(9) 0.66415(6) 0.59943(7) 0.0213(2) Uani 1 1 d . . .
C1 C 0.1939(3) 0.7746(2) 0.6181(3) 0.0239(8) Uani 1 1 d . . .
C2 C 0.2821(4) 0.8387(2) 0.6136(3) 0.0293(9) Uani 1 1 d . . .
H2 H 0.365838 0.823535 0.609065 0.035 Uiso 1 1 calc R U .
C3 C 0.2484(4) 0.9244(3) 0.6157(3) 0.0383(10) Uani 1 1 d . . .
H3 H 0.308527 0.968152 0.611631 0.046 Uiso 1 1 calc R U .
C4 C 0.1270(4) 0.9462(3) 0.6238(3) 0.0393(11) Uani 1 1 d . . .
H4 H 0.104120 1.005125 0.626221 0.047 Uiso 1 1 calc R U .
C5 C 0.0392(4) 0.8833(3) 0.6285(4) 0.0431(11) Uani 1 1 d . . .
H5 H -0.044026 0.898917 0.634209 0.052 Uiso 1 1 calc R U .
C6 C 0.0712(4) 0.7973(3) 0.6249(3) 0.0322(9) Uani 1 1 d . . .
H6 H 0.009828 0.753953 0.627072 0.039 Uiso 1 1 calc R U .
C7 C 0.3914(3) 0.6423(2) 0.6671(3) 0.0235(8) Uani 1 1 d . . .
C8 C 0.4395(4) 0.6776(3) 0.7698(3) 0.0288(9) Uani 1 1 d . . .
H8 H 0.391123 0.717759 0.801662 0.035 Uiso 1 1 calc R U .
C9 C 0.5589(4) 0.6537(3) 0.8259(3) 0.0363(10) Uani 1 1 d . . .
H9 H 0.591807 0.677121 0.896761 0.044 Uiso 1 1 calc R U .
C10 C 0.6295(4) 0.5966(3) 0.7793(4) 0.0417(11) Uani 1 1 d . . .
H10 H 0.711581 0.581266 0.817760 0.050 Uiso 1 1 calc R U .
C11 C 0.5822(4) 0.5612(3) 0.6773(4) 0.0507(13) Uani 1 1 d . . .
H11 H 0.631103 0.521195 0.645755 0.061 Uiso 1 1 calc R U .
C12 C 0.4638(4) 0.5843(3) 0.6212(3) 0.0420(11) Uani 1 1 d . . .
H12 H 0.431386 0.560373 0.550505 0.050 Uiso 1 1 calc R U .
C13 C 0.2152(3) 0.6438(2) 0.4543(3) 0.0209(8) Uani 1 1 d . . .
C14 C 0.1255(4) 0.5870(3) 0.4000(3) 0.0299(9) Uani 1 1 d . . .
H14 H 0.073545 0.555943 0.439744 0.036 Uiso 1 1 calc R U .
C15 C 0.1121(4) 0.5756(3) 0.2872(3) 0.0367(10) Uani 1 1 d . . .
H15 H 0.051389 0.536030 0.249796 0.044 Uiso 1 1 calc R U .
C16 C 0.1855(4) 0.6208(3) 0.2292(3) 0.0343(10) Uani 1 1 d . . .
H16 H 0.175095 0.612785 0.151789 0.041 Uiso 1 1 calc R U .
C17 C 0.2749(4) 0.6782(3) 0.2831(3) 0.0361(10) Uani 1 1 d . . .
H17 H 0.325570 0.709778 0.242671 0.043 Uiso 1 1 calc R U .
C18 C 0.2904(4) 0.6896(3) 0.3958(3) 0.0315(9) Uani 1 1 d . . .
H18 H 0.352179 0.728496 0.433180 0.038 Uiso 1 1 calc R U .
C19 C 0.1303(4) 0.5958(2) 0.6572(3) 0.0279(9) Uani 1 1 d . . .
H19A H 0.042635 0.607003 0.620940 0.042 Uiso 1 1 calc R U .
H19B H 0.151052 0.535519 0.645957 0.042 Uiso 1 1 calc R U .
H19C H 0.141018 0.607434 0.736363 0.042 Uiso 1 1 calc R U .

loop_
_atom_site_aniso_label
_atom_site_aniso_U_11
_atom_site_aniso_U_22
_atom_site_aniso_U_33
_atom_site_aniso_U_23
_atom_site_aniso_U_13
_atom_site_aniso_U_12
I1 0.02381(15) 0.03030(17) 0.01970(14) -0.00248(11) 0.00230(10) -0.00032(11)
Br1 0.02381(15) 0.03030(17) 0.01970(14) -0.00248(11) 0.00230(10) -0.00032(11)
Br2 0.0471(3) 0.0491(3) 0.0722(4) -0.0174(3) -0.0092(2) 0.0245(2)
Br3 0.0307(2) 0.0301(2) 0.0341(2) 0.00835(17) 0.01060(17) 0.00345(17)
P1 0.0231(5) 0.0232(5) 0.0171(5) -0.0008(4) 0.0025(4) 0.0002(4)
C1 0.030(2) 0.025(2) 0.0166(18) -0.0026(15) 0.0033(15) 0.0001(17)
C2 0.032(2) 0.029(2) 0.026(2) -0.0045(17) 0.0042(16) -0.0002(18)
C3 0.046(3) 0.030(2) 0.039(3) -0.002(2) 0.007(2) -0.005(2)
C4 0.056(3) 0.026(2) 0.035(2) -0.0025(19) 0.007(2) 0.008(2)
C5 0.041(3) 0.038(3) 0.055(3) 0.002(2) 0.019(2) 0.010(2)
C6 0.031(2) 0.029(2) 0.039(2) 0.0012(19) 0.0128(18) -0.0015(18)
C7 0.024(2) 0.025(2) 0.0197(19) 0.0019(16) 0.0008(15) -0.0016(16)
C8 0.030(2) 0.032(2) 0.023(2) -0.0052(17) 0.0027(16) -0.0055(18)
C9 0.034(2) 0.046(3) 0.025(2) -0.0033(19) -0.0058(17) -0.010(2)
C10 0.028(2) 0.053(3) 0.038(3) 0.005(2) -0.0063(19) 0.003(2)
C11 0.039(3) 0.068(3) 0.040(3) -0.011(2) -0.003(2) 0.022(2)
C12 0.038(2) 0.055(3) 0.028(2) -0.013(2) -0.0061(18) 0.016(2)
C13 0.0205(18) 0.0236(19) 0.0171(18) 0.0002(15) 0.0005(14) 0.0041(15)
C14 0.031(2) 0.036(2) 0.023(2) -0.0023(17) 0.0069(16) -0.0084(18)
C15 0.036(2) 0.046(3) 0.025(2) -0.0038(19) -0.0004(18) -0.007(2)
C16 0.043(2) 0.042(3) 0.017(2) -0.0013(18) 0.0037(17) 0.006(2)
C17 0.046(3) 0.037(2) 0.029(2) 0.0051(19) 0.0182(19) -0.004(2)
C18 0.033(2) 0.036(2) 0.027(2) -0.0048(18) 0.0088(17) -0.0080(19)
C19 0.034(2) 0.030(2) 0.0204(19) 0.0002(16) 0.0062(16) -0.0039(18)

loop_
_atom_type_symbol
_atom_type_description
_atom_type_scat_dispersion_real
_atom_type_scat_dispersion_imag
_atom_type_scat_source
C C 0.0033 0.0016 'International Tables Vol C Tables 4.2.6.8 and 6.1.1.4'
H H 0.0000 0.0000 'International Tables Vol C Tables 4.2.6.8 and 6.1.1.4'
Br Br -0.2901 2.4595 'International Tables Vol C Tables 4.2.6.8 and 6.1.1.4'
I I -0.4742 1.8119 'International Tables Vol C Tables 4.2.6.8 and 6.1.1.4'
P P 0.1023 0.0942 'International Tables Vol C Tables 4.2.6.8 and 6.1.1.4'

loop_
_geom_angle_atom_site_label_1
_geom_angle_atom_site_label_2
_geom_angle_atom_site_label_3
_geom_angle
_geom_angle_site_symmetry_3
Br2 I1 Br3 179.621(19) .
I1 Br2 C14 142.68(6) .
I1 Br3 Br3 134.15(2) 3_656
C19 P1 C7 108.40(18) .
C19 P1 C1 109.75(18) .
C7 P1 C1 110.44(17) .
C19 P1 C13 110.38(17) .
C7 P1 C13 109.37(16) .
C1 P1 C13 108.51(16) .
C2 C1 C6 119.6(3) .
C2 C1 P1 120.0(3) .
C6 C1 P1 120.0(3) .
C3 C2 C1 120.2(4) .
C3 C2 H2 119.9 .
C1 C2 H2 119.9 .
C4 C3 C2 119.8(4) .
C4 C3 H3 120.1 .
C2 C3 H3 120.1 .
C5 C4 C3 120.4(4) .
C5 C4 H4 119.8 .
C3 C4 H4 119.8 .
C4 C5 C6 120.4(4) .
C4 C5 H5 119.8 .
C6 C5 H5 119.8 .
C5 C6 C1 119.6(4) .
C5 C6 H6 120.2 .
C1 C6 H6 120.2 .
C8 C7 C12 119.6(3) .
C8 C7 P1 120.2(3) .
C12 C7 P1 120.1(3) .
C7 C8 C9 119.5(4) .
C7 C8 H8 120.3 .
C9 C8 H8 120.3 .
C10 C9 C8 120.3(4) .
C10 C9 H9 119.8 .
C8 C9 H9 119.8 .
C9 C10 C11 120.5(4) .
C9 C10 H10 119.8 .
C11 C10 H10 119.8 .
C12 C11 C10 119.6(4) .
C12 C11 H11 120.2 .
C10 C11 H11 120.2 .
C11 C12 C7 120.5(4) .
C11 C12 H12 119.7 .
C7 C12 H12 119.7 .
C14 C13 C18 120.1(3) .
C14 C13 P1 121.3(3) .
C18 C13 P1 118.5(3) .
C13 C14 C15 119.4(4) .
C13 C14 Br2 106.7(2) .
C15 C14 Br2 109.3(3) .
C13 C14 H14 120.3 .
C15 C14 H14 120.3 .
Br2 C14 H14 52.1 .
C16 C15 C14 120.7(4) .
C16 C15 H15 119.7 .
C14 C15 H15 119.7 .
C15 C16 C17 120.1(4) .
C15 C16 H16 119.9 .
C17 C16 H16 119.9 .
C18 C17 C16 119.9(4) .
C18 C17 H17 120.0 .
C16 C17 H17 120.1 .
C17 C18 C13 119.8(4) .
C17 C18 H18 120.1 .
C13 C18 H18 120.1 .
P1 C19 H19A 109.5 .
P1 C19 H19B 109.5 .
H19A C19 H19B 109.5 .
P1 C19 H19C 109.5 .
H19A C19 H19C 109.5 .
H19B C19 H19C 109.5 .

loop_
_geom_bond_atom_site_label_1
_geom_bond_atom_site_label_2
_geom_bond_distance
_geom_bond_site_symmetry_2
I1 Br2 2.6973(5) .
I1 Br3 2.7053(5) .
Br2 C14 3.645(4) .
Br3 Br3 3.7712(9) 3_656
P1 C19 1.784(4) .
P1 C7 1.788(4) .
P1 C1 1.792(4) .
P1 C13 1.795(3) .
C1 C2 1.388(5) .
C1 C6 1.394(5) .
C2 C3 1.383(6) .
C2 H2 0.9500 .
C3 C4 1.380(6) .
C3 H3 0.9500 .
C4 C5 1.373(6) .
C4 H4 0.9500 .
C5 C6 1.383(6) .
C5 H5 0.9500 .
C6 H6 0.9500 .
C7 C8 1.386(5) .
C7 C12 1.389(5) .
C8 C9 1.388(5) .
C8 H8 0.9500 .
C9 C10 1.373(6) .
C9 H9 0.9500 .
C10 C11 1.377(6) .
C10 H10 0.9500 .
C11 C12 1.377(6) .
C11 H11 0.9500 .
C12 H12 0.9500 .
C13 C14 1.382(5) .
C13 C18 1.389(5) .
C14 C15 1.386(5) .
C14 H14 0.9500 .
C15 C16 1.368(6) .
C15 H15 0.9500 .
C16 C17 1.385(6) .
C16 H16 0.9500 .
C17 C18 1.383(5) .
C17 H17 0.9500 .
C18 H18 0.9500 .
C19 H19A 0.9800 .
C19 H19B 0.9800 .
C19 H19C 0.9800 .
